data_7062397
loop_
_publ_author_name
'Mondal, Tuhina'
'Hota, Poulami'
'Sarkar, Koushik'
'Debnath, Anup'
'Shaw, Bikash Kumar'
'Saha, Shyamal K.'

_publ_section_title
;
 A post synthetically modified metal--organic framework as an efficient
 hydrogen evolution reaction catalyst in all pH conditions
;
_journal_issue 17
_journal_name_full 'New Journal of Chemistry'
_journal_page_first 8102
_journal_page_last 8110
_journal_paper_doi 10.1039/D3NJ00791J
_journal_volume 47
_journal_year 2023
_chemical_formula_moiety 'C23 H18 N6 Ni O5, 0.74(O)'
_chemical_formula_sum 'C23 H18 N6 Ni O5.74'
_chemical_formula_weight 528.98
_chemical_name_systematic Niipa
_space_group_crystal_system monoclinic
_space_group_IT_number 14
_space_group_name_Hall '-P 2yn'
_space_group_name_H-M_alt 'P 1 21/n 1'
_atom_sites_solution_hydrogens geom
_atom_sites_solution_primary direct
_audit_block_doi 10.5517/ccdc.csd.cc28m255
_audit_creation_date 2020-06-11
_audit_creation_method
;
Olex2 1.2
(compiled 2018.05.29 svn.r3508 for OlexSys, GUI svn.r5506)
;
_audit_update_record
;
2021-08-17 deposited with the CCDC.	2023-03-06 downloaded from the CCDC.
;
_cell_angle_alpha 90
_cell_angle_beta 93.13(2)
_cell_angle_gamma 90
_cell_formula_units_Z 4
_cell_length_a 8.828(3)
_cell_length_b 16.662(5)
_cell_length_c 17.222(5)
_cell_measurement_reflns_used 5501
_cell_measurement_temperature 273(2)
_cell_measurement_theta_max 23.543
_cell_measurement_theta_min 2.369
_cell_volume 2529.4(14)
_computing_cell_refinement 'SAINT v8.34A (Bruker, 2013)'
_computing_data_reduction 'SAINT v8.34A (Bruker, 2013)'
_computing_molecular_graphics 'Olex2 (Dolomanov et al., 2009)'
_computing_publication_material 'Olex2 (Dolomanov et al., 2009)'
_computing_structure_refinement 'XL (Sheldrick, 2008)'
_computing_structure_solution 'ShelXS (Sheldrick, 2008)'
_diffrn_ambient_temperature 273.0
_diffrn_measured_fraction_theta_full 1.000
_diffrn_measured_fraction_theta_max 0.920
_diffrn_measurement_device_type 'Bruker APEX-II CCD'
_diffrn_measurement_method '\f and \w scans'
_diffrn_radiation_type MoK\a
_diffrn_radiation_wavelength 0.71073
_diffrn_reflns_av_R_equivalents 0.0611
_diffrn_reflns_av_unetI/netI 0.0541
_diffrn_reflns_Laue_measured_fraction_full 1.000
_diffrn_reflns_Laue_measured_fraction_max 0.920
_diffrn_reflns_limit_h_max 11
_diffrn_reflns_limit_h_min -11
_diffrn_reflns_limit_k_max 22
_diffrn_reflns_limit_k_min -22
_diffrn_reflns_limit_l_max 22
_diffrn_reflns_limit_l_min -23
_diffrn_reflns_number 34200
_diffrn_reflns_point_group_measured_fraction_full 1.000
_diffrn_reflns_point_group_measured_fraction_max 0.920
_diffrn_reflns_theta_full 25.242
_diffrn_reflns_theta_max 28.715
_diffrn_reflns_theta_min 1.702
_diffrn_standards_number 0
_exptl_absorpt_coefficient_mu 0.814
_exptl_absorpt_correction_T_max 0.7457
_exptl_absorpt_correction_T_min 0.6827
_exptl_absorpt_correction_type multi-scan
_exptl_absorpt_process_details
'SADABS-2014/4 (Bruker,2014/4) was used for absorption correction. wR2(int) was 0.0821 before and 0.0555 after correction. The Ratio of minimum to maximum transmission is 0.9155. The \l/2 correction factor is 0.00150.'
_exptl_crystal_colour green
_exptl_crystal_colour_primary green
_exptl_crystal_density_diffrn 1.389
_exptl_crystal_description block
_exptl_crystal_F_000 1088
_exptl_crystal_size_max 0.18
_exptl_crystal_size_mid 0.16
_exptl_crystal_size_min 0.12
_refine_diff_density_max 1.043
_refine_diff_density_min -0.370
_refine_diff_density_rms 0.114
_refine_ls_extinction_method none
_refine_ls_goodness_of_fit_ref 1.009
_refine_ls_hydrogen_treatment constr
_refine_ls_matrix_type full
_refine_ls_number_parameters 322
_refine_ls_number_reflns 6020
_refine_ls_number_restraints 0
_refine_ls_restrained_S_all 1.009
_refine_ls_R_factor_all 0.0988
_refine_ls_R_factor_gt 0.0509
_refine_ls_shift/su_max 0.000
_refine_ls_shift/su_mean 0.000
_refine_ls_structure_factor_coef Fsqd
_refine_ls_weighting_details 'w=1/[\s^2^(Fo^2^)+(0.1116P)^2^+0.2518P] where P=(Fo^2^+2Fc^2^)/3'
_refine_ls_weighting_scheme calc
_refine_ls_wR_factor_gt 0.1541
_refine_ls_wR_factor_ref 0.1841
_reflns_Friedel_coverage 0.000
_reflns_number_gt 3772
_reflns_number_total 6020
_reflns_threshold_expression 'I > 2\s(I)'
_cod_data_source_file d3nj00791j2.cif
_cod_data_source_block ks0461c_0m_a
_cod_depositor_comments 'Adding full bibliography for 7062397.cif.'
_cod_original_cell_volume 2529.5(14)
_cod_database_code 7062397
_shelx_shelxl_version_number 2016/6
_shelx_space_group_comment
;
The symmetry employed for this shelxl refinement is uniquely defined
by the following loop, which should always be used as a source of
symmetry information in preference to the above space-group names.
They are only intended as comments.
;
_shelx_estimated_absorpt_t_max 0.909
_shelx_estimated_absorpt_t_min 0.867
_olex2_refinement_description
;
1. Fixed Uiso
 At 1.2 times of:
  All C(H) groups
2. Others
 Sof(O6B)=1-FVAR(1)
 Sof(O6A)=0.5*FVAR(2)
3.a Aromatic/amide H refined with riding coordinates:
 C4(H4), C2(H2), C6(H6), C9(H9), C19(H19), C18(H18), C23(H23), C20(H20),
 C22(H22), C14(H14), C13(H13), C10(H10), C21(H21), C11(H11), C15(H15), C17(H17),
  C16(H16), C12(H12)
;
_olex2_submission_special_instructions 'No special instructions were received'

loop_
_space_group_symop_operation_xyz
'x, y, z'
'-x+1/2, y+1/2, -z+1/2'
'-x, -y, -z'
'x-1/2, -y-1/2, z-1/2'

loop_
_atom_site_label
_atom_site_type_symbol
_atom_site_fract_x
_atom_site_fract_y
_atom_site_fract_z
_atom_site_U_iso_or_equiv
_atom_site_adp_type
_atom_site_occupancy
_atom_site_site_symmetry_order
_atom_site_calc_flag
_atom_site_refinement_flags_posn
_atom_site_refinement_flags_adp
_atom_site_refinement_flags_occupancy
_atom_site_disorder_assembly
_atom_site_disorder_group
Ni1 Ni 0.65802(5) 0.76132(3) 0.19714(2) 0.03874(17) Uani 1 1 d . . . . .
O1 O 0.3126(3) 0.77745(15) 0.52596(14) 0.0446(6) Uani 1 1 d . . . . .
O3 O 0.5805(3) 0.70333(15) 0.29191(12) 0.0443(6) Uani 1 1 d . . . . .
O2 O 0.2345(3) 0.67934(15) 0.60241(12) 0.0441(6) Uani 1 1 d . . . . .
O5 O 0.7674(3) 0.65698(16) 0.16570(14) 0.0495(6) Uani 1 1 d . . . . .
N4 N 0.8600(3) 0.7911(2) 0.26214(16) 0.0453(7) Uani 1 1 d . . . . .
N5 N 0.5609(3) 0.86882(19) 0.23540(17) 0.0469(7) Uani 1 1 d . . . . .
O4 O 0.5789(4) 0.57709(17) 0.25144(17) 0.0772(10) Uani 1 1 d . . . . .
N6 N 0.4499(3) 0.73194(18) 0.13331(18) 0.0447(7) Uani 1 1 d . . . . .
C4 C 0.4210(3) 0.6649(2) 0.42093(18) 0.0369(7) Uani 1 1 d . . . . .
H4 H 0.448694 0.718147 0.413917 0.044 Uiso 1 1 calc R . . . .
C7 C 0.2933(3) 0.7060(2) 0.54174(17) 0.0351(7) Uani 1 1 d . . . . .
C3 C 0.3391(3) 0.6439(2) 0.48472(17) 0.0346(7) Uani 1 1 d . . . . .
N1 N 0.2970(4) 0.42453(19) 0.4469(2) 0.0582(9) Uani 1 1 d . . . . .
C2 C 0.2978(3) 0.5643(2) 0.49469(19) 0.0393(7) Uani 1 1 d . . . . .
H2 H 0.243715 0.549245 0.537216 0.047 Uiso 1 1 calc R . . . .
C8 C 0.5484(4) 0.6301(2) 0.2977(2) 0.0443(8) Uani 1 1 d . . . . .
N2 N 0.2141(4) 0.4078(2) 0.4997(2) 0.0659(10) Uani 1 1 d . . . . .
C5 C 0.4618(4) 0.6072(2) 0.36757(17) 0.0379(7) Uani 1 1 d . . . . .
C1 C 0.3374(4) 0.5078(2) 0.44119(19) 0.0416(8) Uani 1 1 d . . . . .
C6 C 0.4188(4) 0.5286(2) 0.3778(2) 0.0436(8) Uani 1 1 d . . . . .
H6 H 0.444480 0.489594 0.342196 0.052 Uiso 1 1 calc R . . . .
C9 C 0.9273(4) 0.7371(2) 0.3089(2) 0.0523(10) Uani 1 1 d . . . . .
H9 H 0.882071 0.686874 0.312164 0.063 Uiso 1 1 calc R . . . .
C19 C 0.3178(4) 0.7371(2) 0.1668(3) 0.0551(10) Uani 1 1 d . . . . .
H19 H 0.319016 0.752253 0.218818 0.066 Uiso 1 1 calc R . . . .
C18 C 0.5185(4) 0.9272(2) 0.1854(3) 0.0584(10) Uani 1 1 d . . . . .
H18 H 0.526200 0.918053 0.132521 0.070 Uiso 1 1 calc R . . . .
C23 C 0.4452(4) 0.7094(3) 0.0590(2) 0.0608(11) Uani 1 1 d . . . . .
H23 H 0.535807 0.706060 0.034072 0.073 Uiso 1 1 calc R . . . .
C20 C 0.1796(4) 0.7212(3) 0.1290(3) 0.0621(11) Uani 1 1 d . . . . .
H20 H 0.090173 0.726944 0.154577 0.074 Uiso 1 1 calc R . . . .
C22 C 0.3118(5) 0.6909(4) 0.0176(3) 0.0806(15) Uani 1 1 d . . . . .
H22 H 0.313247 0.674457 -0.034015 0.097 Uiso 1 1 calc R . . . .
C14 C 0.5482(5) 0.8835(3) 0.3105(2) 0.0652(12) Uani 1 1 d . . . . .
H14 H 0.576721 0.843477 0.345935 0.078 Uiso 1 1 calc R . . . .
C13 C 0.9254(5) 0.8624(3) 0.2592(3) 0.0675(12) Uani 1 1 d . . . . .
H13 H 0.879556 0.901744 0.227657 0.081 Uiso 1 1 calc R . . . .
C10 C 1.0602(5) 0.7504(3) 0.3531(3) 0.0663(13) Uani 1 1 d . . . . .
H10 H 1.103331 0.710685 0.385055 0.080 Uiso 1 1 calc R . . . .
C21 C 0.1760(5) 0.6968(3) 0.0533(3) 0.0736(13) Uani 1 1 d . . . . .
H21 H 0.084669 0.684605 0.026434 0.088 Uiso 1 1 calc R . . . .
N3 N 0.1376(6) 0.3860(3) 0.5452(3) 0.1030(16) Uani 1 1 d . . . . .
C11 C 1.1264(5) 0.8251(4) 0.3478(3) 0.0840(16) Uani 1 1 d . . . . .
H11 H 1.216163 0.836668 0.376359 0.101 Uiso 1 1 calc R . . . .
C15 C 0.4958(6) 0.9538(4) 0.3383(3) 0.0898(17) Uani 1 1 d . . . . .
H15 H 0.487900 0.961286 0.391461 0.108 Uiso 1 1 calc R . . . .
C17 C 0.4644(5) 0.9994(3) 0.2087(4) 0.0783(14) Uani 1 1 d . . . . .
H17 H 0.434602 1.038168 0.172131 0.094 Uiso 1 1 calc R . . . .
C16 C 0.4544(7) 1.0142(3) 0.2864(4) 0.0981(19) Uani 1 1 d . . . . .
H16 H 0.420657 1.063538 0.303791 0.118 Uiso 1 1 calc R . . . .
C12 C 1.0597(5) 0.8809(3) 0.3011(3) 0.0878(17) Uani 1 1 d . . . . .
H12 H 1.103114 0.931424 0.296817 0.105 Uiso 1 1 calc R . . . .
O6A O 0.500000 0.500000 0.000000 0.32(2) Uiso 0.52(2) 2 d S T P A 1
O6B O 0.259(3) 0.4755(15) 0.0010(17) 0.35(2) Uiso 0.48(2) 1 d . . . A 2

loop_
_atom_site_aniso_label
_atom_site_aniso_U_11
_atom_site_aniso_U_22
_atom_site_aniso_U_33
_atom_site_aniso_U_23
_atom_site_aniso_U_13
_atom_site_aniso_U_12
Ni1 0.0362(3) 0.0536(3) 0.0274(2) 0.00389(18) 0.01067(17) 0.00268(18)
O1 0.0472(14) 0.0487(16) 0.0391(13) -0.0011(11) 0.0139(10) 0.0005(11)
O3 0.0526(14) 0.0522(15) 0.0300(12) 0.0023(11) 0.0181(10) -0.0020(12)
O2 0.0480(14) 0.0566(15) 0.0292(12) -0.0036(10) 0.0155(10) -0.0037(11)
O5 0.0486(14) 0.0613(16) 0.0399(13) 0.0032(11) 0.0124(11) 0.0116(12)
N4 0.0384(15) 0.0641(19) 0.0338(15) 0.0127(14) 0.0065(12) -0.0010(14)
N5 0.0397(16) 0.0573(19) 0.0447(17) -0.0032(14) 0.0110(13) -0.0001(13)
O4 0.117(3) 0.0594(18) 0.0611(18) -0.0135(15) 0.0579(18) -0.0102(17)
N6 0.0356(15) 0.0588(19) 0.0407(16) 0.0024(14) 0.0098(12) -0.0012(13)
C4 0.0357(16) 0.044(2) 0.0315(16) 0.0009(14) 0.0068(13) -0.0005(14)
C7 0.0273(15) 0.051(2) 0.0269(15) -0.0028(14) 0.0052(12) -0.0009(14)
C3 0.0288(15) 0.050(2) 0.0252(15) -0.0012(13) 0.0026(12) 0.0018(13)
N1 0.071(2) 0.049(2) 0.056(2) 0.0030(16) 0.0174(17) -0.0086(16)
C2 0.0347(17) 0.049(2) 0.0349(17) 0.0055(15) 0.0052(13) -0.0036(14)
C8 0.047(2) 0.053(2) 0.0343(18) -0.0014(16) 0.0165(15) -0.0005(16)
N2 0.082(3) 0.053(2) 0.063(2) 0.0097(18) 0.008(2) -0.0134(18)
C5 0.0373(17) 0.049(2) 0.0282(16) -0.0001(14) 0.0087(13) -0.0010(14)
C1 0.0453(19) 0.0415(19) 0.0383(18) 0.0016(15) 0.0049(15) -0.0026(15)
C6 0.0457(19) 0.047(2) 0.0391(19) -0.0041(15) 0.0102(15) 0.0013(15)
C9 0.049(2) 0.068(3) 0.040(2) 0.0125(17) 0.0061(17) 0.0013(18)
C19 0.044(2) 0.070(3) 0.052(2) -0.0012(19) 0.0172(18) 0.0019(18)
C18 0.047(2) 0.063(3) 0.066(3) -0.002(2) 0.0071(18) 0.0082(19)
C23 0.040(2) 0.102(3) 0.041(2) -0.005(2) 0.0040(16) -0.003(2)
C20 0.037(2) 0.078(3) 0.072(3) 0.007(2) 0.0132(19) -0.0008(19)
C22 0.051(3) 0.137(5) 0.053(3) -0.013(3) -0.003(2) -0.012(3)
C14 0.074(3) 0.071(3) 0.052(2) -0.016(2) 0.017(2) -0.004(2)
C13 0.057(2) 0.084(3) 0.060(3) 0.033(2) -0.006(2) -0.017(2)
C10 0.048(2) 0.102(4) 0.048(2) 0.021(2) -0.0018(19) 0.002(2)
C21 0.040(2) 0.104(4) 0.076(3) 0.006(3) -0.006(2) -0.006(2)
N3 0.129(4) 0.086(3) 0.098(3) 0.019(3) 0.048(3) -0.035(3)
C11 0.053(3) 0.130(5) 0.066(3) 0.029(3) -0.017(2) -0.024(3)
C15 0.105(4) 0.090(4) 0.077(4) -0.041(3) 0.027(3) -0.014(3)
C17 0.073(3) 0.055(3) 0.108(4) 0.001(3) 0.011(3) 0.010(2)
C16 0.093(4) 0.062(3) 0.141(6) -0.042(4) 0.028(4) 0.000(3)
C12 0.074(3) 0.102(4) 0.085(4) 0.037(3) -0.022(3) -0.039(3)

loop_
_atom_type_symbol
_atom_type_description
_atom_type_scat_dispersion_real
_atom_type_scat_dispersion_imag
_atom_type_scat_source
C C 0.0033 0.0016 'International Tables Vol C Tables 4.2.6.8 and 6.1.1.4'
H H 0.0000 0.0000 'International Tables Vol C Tables 4.2.6.8 and 6.1.1.4'
N N 0.0061 0.0033 'International Tables Vol C Tables 4.2.6.8 and 6.1.1.4'
Ni Ni 0.3393 1.1124 'International Tables Vol C Tables 4.2.6.8 and 6.1.1.4'
O O 0.0106 0.0060 'International Tables Vol C Tables 4.2.6.8 and 6.1.1.4'

loop_
_geom_angle_atom_site_label_1
_geom_angle_atom_site_label_2
_geom_angle_atom_site_label_3
_geom_angle
_geom_angle_site_symmetry_1
_geom_angle_site_symmetry_3
_geom_angle_publ_flag
O3 Ni1 O2 179.35(10) . 4_675 ?
O3 Ni1 O5 89.61(10) . . ?
O3 Ni1 N4 89.86(10) . . ?
O3 Ni1 N5 89.57(11) . . ?
O3 Ni1 N6 89.23(11) . . ?
O2 Ni1 O5 91.05(10) 4_675 . ?
O2 Ni1 N4 90.19(10) 4_675 . ?
O2 Ni1 N5 89.78(11) 4_675 . ?
O2 Ni1 N6 90.71(11) 4_675 . ?
O5 Ni1 N4 86.79(11) . . ?
O5 Ni1 N5 175.58(10) . . ?
O5 Ni1 N6 94.18(11) . . ?
N4 Ni1 N6 178.67(11) . . ?
N5 Ni1 N4 88.87(12) . . ?
N5 Ni1 N6 90.15(11) . . ?
C8 O3 Ni1 127.4(2) . . ?
C7 O2 Ni1 130.6(2) . 4_576 ?
C9 N4 Ni1 120.0(3) . . ?
C13 N4 Ni1 123.3(2) . . ?
C13 N4 C9 116.8(3) . . ?
C18 N5 Ni1 121.4(3) . . ?
C14 N5 Ni1 121.3(3) . . ?
C14 N5 C18 117.2(4) . . ?
C19 N6 Ni1 120.6(3) . . ?
C23 N6 Ni1 122.5(2) . . ?
C23 N6 C19 116.9(3) . . ?
C3 C4 H4 119.6 . . ?
C5 C4 H4 119.6 . . ?
C5 C4 C3 120.8(3) . . ?
O1 C7 O2 125.8(3) . . ?
O1 C7 C3 118.5(3) . . ?
O2 C7 C3 115.7(3) . . ?
C4 C3 C7 120.9(3) . . ?
C2 C3 C4 119.2(3) . . ?
C2 C3 C7 119.8(3) . . ?
N2 N1 C1 115.4(3) . . ?
C3 C2 H2 120.2 . . ?
C1 C2 C3 119.5(3) . . ?
C1 C2 H2 120.2 . . ?
O3 C8 C5 115.8(3) . . ?
O4 C8 O3 126.0(3) . . ?
O4 C8 C5 118.2(3) . . ?
N3 N2 N1 173.9(5) . . ?
C4 C5 C8 120.8(3) . . ?
C6 C5 C4 119.3(3) . . ?
C6 C5 C8 119.8(3) . . ?
C2 C1 N1 122.8(3) . . ?
C2 C1 C6 121.3(3) . . ?
C6 C1 N1 115.9(3) . . ?
C5 C6 C1 119.9(3) . . ?
C5 C6 H6 120.1 . . ?
C1 C6 H6 120.1 . . ?
N4 C9 H9 117.8 . . ?
N4 C9 C10 124.3(4) . . ?
C10 C9 H9 117.8 . . ?
N6 C19 H19 118.1 . . ?
N6 C19 C20 123.8(4) . . ?
C20 C19 H19 118.1 . . ?
N5 C18 H18 118.6 . . ?
N5 C18 C17 122.9(4) . . ?
C17 C18 H18 118.6 . . ?
N6 C23 H23 118.6 . . ?
N6 C23 C22 122.8(4) . . ?
C22 C23 H23 118.6 . . ?
C19 C20 H20 120.6 . . ?
C21 C20 C19 118.9(4) . . ?
C21 C20 H20 120.6 . . ?
C23 C22 H22 120.3 . . ?
C23 C22 C21 119.4(4) . . ?
C21 C22 H22 120.3 . . ?
N5 C14 H14 118.2 . . ?
N5 C14 C15 123.5(5) . . ?
C15 C14 H14 118.2 . . ?
N4 C13 H13 118.6 . . ?
N4 C13 C12 122.8(4) . . ?
C12 C13 H13 118.6 . . ?
C9 C10 H10 121.3 . . ?
C11 C10 C9 117.4(4) . . ?
C11 C10 H10 121.3 . . ?
C20 C21 C22 118.2(4) . . ?
C20 C21 H21 120.9 . . ?
C22 C21 H21 120.9 . . ?
C10 C11 H11 120.3 . . ?
C12 C11 C10 119.3(4) . . ?
C12 C11 H11 120.3 . . ?
C14 C15 H15 120.6 . . ?
C14 C15 C16 118.9(5) . . ?
C16 C15 H15 120.6 . . ?
C18 C17 H17 120.4 . . ?
C18 C17 C16 119.3(5) . . ?
C16 C17 H17 120.4 . . ?
C15 C16 H16 120.9 . . ?
C17 C16 C15 118.2(5) . . ?
C17 C16 H16 120.9 . . ?
C13 C12 H12 120.3 . . ?
C11 C12 C13 119.4(4) . . ?
C11 C12 H12 120.3 . . ?

loop_
_geom_bond_atom_site_label_1
_geom_bond_atom_site_label_2
_geom_bond_distance
_geom_bond_site_symmetry_2
_geom_bond_publ_flag
Ni1 O3 2.046(2) . ?
Ni1 O2 2.053(2) 4_675 ?
Ni1 O5 2.075(3) . ?
Ni1 N4 2.112(3) . ?
Ni1 N5 2.107(3) . ?
Ni1 N6 2.145(3) . ?
O1 C7 1.235(4) . ?
O3 C8 1.257(4) . ?
O2 C7 1.272(4) . ?
N4 C9 1.327(5) . ?
N4 C13 1.322(5) . ?
N5 C18 1.339(5) . ?
N5 C14 1.327(5) . ?
O4 C8 1.229(4) . ?
N6 C19 1.332(5) . ?
N6 C23 1.332(5) . ?
C4 H4 0.9300 . ?
C4 C3 1.392(4) . ?
C4 C5 1.391(4) . ?
C7 C3 1.497(4) . ?
C3 C2 1.389(5) . ?
N1 N2 1.230(5) . ?
N1 C1 1.437(5) . ?
C2 H2 0.9300 . ?
C2 C1 1.375(5) . ?
C8 C5 1.510(4) . ?
N2 N3 1.123(5) . ?
C5 C6 1.377(5) . ?
C1 C6 1.383(5) . ?
C6 H6 0.9300 . ?
C9 H9 0.9300 . ?
C9 C10 1.380(6) . ?
C19 H19 0.9300 . ?
C19 C20 1.378(6) . ?
C18 H18 0.9300 . ?
C18 C17 1.362(6) . ?
C23 H23 0.9300 . ?
C23 C22 1.379(6) . ?
C20 H20 0.9300 . ?
C20 C21 1.364(6) . ?
C22 H22 0.9300 . ?
C22 C21 1.380(6) . ?
C14 H14 0.9300 . ?
C14 C15 1.357(7) . ?
C13 H13 0.9300 . ?
C13 C12 1.388(6) . ?
C10 H10 0.9300 . ?
C10 C11 1.379(6) . ?
C21 H21 0.9300 . ?
C11 H11 0.9300 . ?
C11 C12 1.345(6) . ?
C15 H15 0.9300 . ?
C15 C16 1.381(8) . ?
C17 H17 0.9300 . ?
C17 C16 1.369(8) . ?
C16 H16 0.9300 . ?
C12 H12 0.9300 . ?

loop_
_geom_hbond_atom_site_label_D
_geom_hbond_atom_site_label_H
_geom_hbond_atom_site_label_A
_geom_hbond_distance_DH
_geom_hbond_distance_HA
_geom_hbond_distance_DA
_geom_hbond_angle_DHA
_geom_hbond_site_symmetry_A
C18 H18 O2 0.93 2.53 3.022(5) 113.5 4_675
C23 H23 O1 0.93 2.47 3.330(5) 153.8 4_675
C14 H14 O3 0.93 2.51 3.035(5) 115.6 .

loop_
_geom_torsion_atom_site_label_1
_geom_torsion_atom_site_label_2
_geom_torsion_atom_site_label_3
_geom_torsion_atom_site_label_4
_geom_torsion
_geom_torsion_site_symmetry_1
_geom_torsion_site_symmetry_2
_geom_torsion_site_symmetry_3
_geom_torsion_site_symmetry_4
_geom_torsion_publ_flag
Ni1 O3 C8 O4 11.7(6) . . . . ?
Ni1 O3 C8 C5 -167.1(2) . . . . ?
Ni1 O2 C7 O1 -2.6(5) 4_576 . . . ?
Ni1 O2 C7 C3 178.75(19) 4_576 . . . ?
Ni1 N4 C9 C10 179.3(3) . . . . ?
Ni1 N4 C13 C12 -178.8(4) . . . . ?
Ni1 N5 C18 C17 -175.7(3) . . . . ?
Ni1 N5 C14 C15 175.5(4) . . . . ?
Ni1 N6 C19 C20 178.3(3) . . . . ?
Ni1 N6 C23 C22 -179.6(4) . . . . ?
O1 C7 C3 C4 9.1(4) . . . . ?
O1 C7 C3 C2 -170.0(3) . . . . ?
O3 C8 C5 C4 0.4(5) . . . . ?
O3 C8 C5 C6 178.6(3) . . . . ?
O2 C7 C3 C4 -172.2(3) . . . . ?
O2 C7 C3 C2 8.7(4) . . . . ?
N4 C9 C10 C11 0.0(7) . . . . ?
N4 C13 C12 C11 -1.0(9) . . . . ?
N5 C18 C17 C16 1.0(7) . . . . ?
N5 C14 C15 C16 -0.6(8) . . . . ?
O4 C8 C5 C4 -178.5(3) . . . . ?
O4 C8 C5 C6 -0.3(5) . . . . ?
N6 C19 C20 C21 1.7(7) . . . . ?
N6 C23 C22 C21 1.1(8) . . . . ?
C4 C3 C2 C1 -0.5(5) . . . . ?
C4 C5 C6 C1 -0.7(5) . . . . ?
C7 C3 C2 C1 178.6(3) . . . . ?
C3 C4 C5 C8 179.0(3) . . . . ?
C3 C4 C5 C6 0.8(5) . . . . ?
C3 C2 C1 N1 -179.1(3) . . . . ?
C3 C2 C1 C6 0.5(5) . . . . ?
N1 C1 C6 C5 179.7(3) . . . . ?
C2 C1 C6 C5 0.1(5) . . . . ?
C8 C5 C6 C1 -179.0(3) . . . . ?
N2 N1 C1 C2 5.4(5) . . . . ?
N2 N1 C1 C6 -174.2(3) . . . . ?
C5 C4 C3 C7 -179.3(3) . . . . ?
C5 C4 C3 C2 -0.1(5) . . . . ?
C9 N4 C13 C12 1.3(7) . . . . ?
C9 C10 C11 C12 0.3(8) . . . . ?
C19 N6 C23 C22 -0.8(7) . . . . ?
C19 C20 C21 C22 -1.3(7) . . . . ?
C18 N5 C14 C15 -0.3(6) . . . . ?
C18 C17 C16 C15 -1.9(8) . . . . ?
C23 N6 C19 C20 -0.6(6) . . . . ?
C23 C22 C21 C20 0.0(8) . . . . ?
C14 N5 C18 C17 0.2(6) . . . . ?
C14 C15 C16 C17 1.7(8) . . . . ?
C13 N4 C9 C10 -0.8(6) . . . . ?
C10 C11 C12 C13 0.2(9) . . . . ?
